data_4080926
loop_
_publ_author_name
'Spisak, Sarah N.'
'Sumner, Natalie J.'
'Zabula, Alexander V.'
'Filatov, Alexander S.'
'Rogachev, Andrey Yu.'
'Petrukhina, Marina A.'

_publ_section_title
;
 Tuning Binding of Rubidium Ions to Planar and Curved Negatively Charged
 \p Surfaces
;
_journal_issue 14
_journal_name_full Organometallics
_journal_page_first 3773
_journal_paper_doi 10.1021/om4001617
_journal_volume 32
_journal_year 2013
_chemical_formula_moiety 'C20 H40 O10 Rb, C20 H10, 0.5(C6 H14)'
_chemical_formula_sum 'C43 H57 O10 Rb'
_chemical_formula_weight 819.36
_chemical_name_systematic
; 
 corannulene-bis(15-crown-5-ether)-rubidium) hexane solvate
;
_space_group_IT_number 14
_symmetry_cell_setting monoclinic
_symmetry_Int_Tables_number 14
_symmetry_space_group_name_Hall '-P 2yn'
_symmetry_space_group_name_H-M 'P 1 21/n 1'
_atom_sites_solution_hydrogens geom
_atom_sites_solution_primary direct
_atom_sites_solution_secondary difmap
_audit_creation_method SHELXL-97
_cell_angle_alpha 90.00
_cell_angle_beta 94.705(2)
_cell_angle_gamma 90.00
_cell_formula_units_Z 4
_cell_length_a 9.2731(11)
_cell_length_b 24.259(3)
_cell_length_c 17.762(2)
_cell_measurement_reflns_used 6395
_cell_measurement_temperature 100(2)
_cell_measurement_theta_max 27.80
_cell_measurement_theta_min 2.30
_cell_volume 3982.2(8)
_computing_cell_refinement 'SAINT Ver. 6.22  (Bruker-AXS, 2003)'
_computing_data_collection 'SMART Ver. 5.622 (Bruker-AXS, 2003)'
_computing_data_reduction 'SAINT Ver. 6.22'
_computing_molecular_graphics 'SHELXTL Ver. 6.14'
_computing_publication_material 'SHELXTL Ver. 6.14'
_computing_structure_refinement 'SHELXTL Ver. 6.14'
_computing_structure_solution 'SHELXTL Ver. 6.14 (Bruker-AXS, 2003)'
_diffrn_ambient_temperature 100(2)
_diffrn_measured_fraction_theta_full 0.999
_diffrn_measured_fraction_theta_max 0.937
_diffrn_measurement_device_type 'Bruker SMART APEX CCD area-detector'
_diffrn_measurement_method '0.30\% \w scans'
_diffrn_radiation_monochromator graphite
_diffrn_radiation_source 'fine-focus sealed tube'
_diffrn_radiation_type Mo-K\a
_diffrn_radiation_wavelength 0.71073
_diffrn_reflns_av_R_equivalents 0.0430
_diffrn_reflns_av_sigmaI/netI 0.0485
_diffrn_reflns_limit_h_max 12
_diffrn_reflns_limit_h_min -12
_diffrn_reflns_limit_k_max 32
_diffrn_reflns_limit_k_min -32
_diffrn_reflns_limit_l_max 23
_diffrn_reflns_limit_l_min -22
_diffrn_reflns_number 34188
_diffrn_reflns_theta_full 25.00
_diffrn_reflns_theta_max 28.30
_diffrn_reflns_theta_min 1.68
_exptl_absorpt_coefficient_mu 1.301
_exptl_absorpt_correction_T_max 0.7808
_exptl_absorpt_correction_T_min 0.7453
_exptl_absorpt_correction_type multi-scan
_exptl_absorpt_process_details
;
SADABS  (Bruker-AXS, 2003)
;
_exptl_crystal_colour black
_exptl_crystal_density_diffrn 1.367
_exptl_crystal_density_method 'not measured'
_exptl_crystal_description cube
_exptl_crystal_F_000 1728
_exptl_crystal_size_max 0.24
_exptl_crystal_size_mid 0.24
_exptl_crystal_size_min 0.20
_refine_diff_density_max 0.762
_refine_diff_density_min -0.648
_refine_diff_density_rms 0.081
_refine_ls_extinction_method none
_refine_ls_goodness_of_fit_ref 1.044
_refine_ls_hydrogen_treatment constr
_refine_ls_matrix_type full
_refine_ls_number_parameters 683
_refine_ls_number_reflns 9286
_refine_ls_number_restraints 369
_refine_ls_restrained_S_all 1.035
_refine_ls_R_factor_all 0.0884
_refine_ls_R_factor_gt 0.0582
_refine_ls_shift/su_max 0.000
_refine_ls_shift/su_mean 0.000
_refine_ls_structure_factor_coef Fsqd
_refine_ls_weighting_details 'calc w=1/[\s^2^(Fo^2^)+(0.0480P)^2^+7.3508P] where P=(Fo^2^+2Fc^2^)/3'
_refine_ls_weighting_scheme calc
_refine_ls_wR_factor_gt 0.1276
_refine_ls_wR_factor_ref 0.1410
_reflns_number_gt 6609
_reflns_number_total 9286
_reflns_threshold_expression I>2\s(I)
_cod_data_source_file om4001617_si_002.cif
_cod_data_source_block 2
_cod_depositor_comments
;
The following automatic conversions were performed:

'_symmetry_cell_setting' value 'Monoclinic' changed to 'monoclinic'
according to /home/saulius/struct/CIF-dictionaries/cif_core.dic
dictionary named 'cif_core.dic' version 2.4.2 from 2011-04-26.

Automatic conversion script
Id: cif_fix_values 1891 2012-01-12 08:04:46Z andrius 
;
_cod_original_sg_symbol_Hall '-P 2yn      '
_cod_original_sg_symbol_H-M 'P 1 21/n 1  '
_cod_database_code 4080926

loop_
_symmetry_equiv_pos_as_xyz
'x, y, z'
'-x+1/2, y+1/2, -z+1/2'
'-x, -y, -z'
'x-1/2, -y-1/2, z-1/2'

loop_
_atom_site_label
_atom_site_type_symbol
_atom_site_fract_x
_atom_site_fract_y
_atom_site_fract_z
_atom_site_U_iso_or_equiv
_atom_site_adp_type
_atom_site_occupancy
_atom_site_symmetry_multiplicity
_atom_site_calc_flag
_atom_site_refinement_flags
_atom_site_disorder_assembly
_atom_site_disorder_group
Rb1 Rb 0.39998(3) 0.969588(12) 0.235267(18) 0.03153(10) Uani 1 1 d . . .
C1 C 0.2785(4) 0.74624(14) 0.7870(2) 0.0399(8) Uani 1 1 d . . .
H1 H 0.3610 0.7317 0.7655 0.048 Uiso 1 1 calc R . .
C2 C 0.1604(4) 0.76521(15) 0.7388(2) 0.0438(9) Uani 1 1 d . . .
H2 H 0.1668 0.7630 0.6858 0.053 Uiso 1 1 calc R . .
C3 C 0.0311(4) 0.78771(14) 0.7658(2) 0.0378(8) Uani 1 1 d . . .
C4 C -0.1131(4) 0.79145(14) 0.7309(2) 0.0385(8) Uani 1 1 d . . .
H4 H -0.1281 0.7900 0.6774 0.046 Uiso 1 1 calc R . .
C5 C -0.2356(4) 0.79728(14) 0.7743(2) 0.0399(8) Uani 1 1 d . . .
H5 H -0.3294 0.7995 0.7487 0.048 Uiso 1 1 calc R . .
C6 C -0.2215(4) 0.79991(13) 0.8542(2) 0.0364(8) Uani 1 1 d . . .
C7 C -0.3250(4) 0.78813(13) 0.9077(2) 0.0393(8) Uani 1 1 d . . .
H7 H -0.4251 0.7908 0.8919 0.047 Uiso 1 1 calc R . .
C8 C -0.2837(4) 0.77270(14) 0.9829(2) 0.0407(8) Uani 1 1 d . . .
H8 H -0.3568 0.7656 1.0161 0.049 Uiso 1 1 calc R . .
C9 C -0.1348(4) 0.76731(14) 1.0110(2) 0.0401(8) Uani 1 1 d . . .
C10 C -0.0699(4) 0.73614(15) 1.0716(2) 0.0433(9) Uani 1 1 d . . .
H10 H -0.1272 0.7252 1.1110 0.052 Uiso 1 1 calc R . .
C11 C 0.0796(4) 0.72046(16) 1.0759(2) 0.0449(9) Uani 1 1 d . . .
H11 H 0.1183 0.7000 1.1185 0.054 Uiso 1 1 calc R . .
C12 C 0.1718(4) 0.73431(15) 1.0189(2) 0.0400(8) Uani 1 1 d . . .
C13 C 0.3030(4) 0.71015(15) 0.9983(2) 0.0411(9) Uani 1 1 d . . .
H13 H 0.3595 0.6892 1.0350 0.049 Uiso 1 1 calc R . .
C14 C 0.3526(4) 0.71609(15) 0.9257(2) 0.0447(9) Uani 1 1 d . . .
H14 H 0.4394 0.6979 0.9150 0.054 Uiso 1 1 calc R . .
C15 C 0.2771(4) 0.74843(15) 0.8675(2) 0.0408(8) Uani 1 1 d . . .
C16 C 0.1605(4) 0.77841(13) 0.8934(2) 0.0342(8) Uani 1 1 d . . .
C17 C 0.0437(4) 0.79723(13) 0.8436(2) 0.0346(8) Uani 1 1 d . . .
C18 C -0.0787(4) 0.80281(13) 0.8863(2) 0.0343(8) Uani 1 1 d . . .
C19 C -0.0362(4) 0.78731(13) 0.9613(2) 0.0351(8) Uani 1 1 d . . .
C20 C 0.1101(4) 0.77174(14) 0.9647(2) 0.0372(8) Uani 1 1 d . . .
O1 O 0.1521(5) 1.02267(16) 0.1510(2) 0.0400(10) Uani 0.60 1 d PD A 1
C21 C 0.1779(8) 1.0497(3) 0.0806(4) 0.048(2) Uani 0.60 1 d PDU A 1
H21A H 0.2061 1.0886 0.0901 0.058 Uiso 0.60 1 calc PR A 1
H21B H 0.0889 1.0491 0.0458 0.058 Uiso 0.60 1 calc PR A 1
C22 C 0.2962(8) 1.0197(3) 0.0464(5) 0.061(2) Uani 0.60 1 d PDU A 1
H22A H 0.2668 0.9807 0.0395 0.074 Uiso 0.60 1 calc PR A 1
H22B H 0.3064 1.0353 -0.0044 0.074 Uiso 0.60 1 calc PR A 1
O2 O 0.4332(6) 1.02110(18) 0.0875(3) 0.0557(12) Uani 0.60 1 d PDU A 1
C23 C 0.5061(7) 1.0723(3) 0.0868(5) 0.0523(18) Uani 0.60 1 d PDU A 1
H23A H 0.4489 1.1006 0.1113 0.063 Uiso 0.60 1 calc PR A 1
H23B H 0.5147 1.0838 0.0339 0.063 Uiso 0.60 1 calc PR A 1
C24 C 0.6512(8) 1.0687(3) 0.1266(4) 0.068(2) Uani 0.60 1 d PDU A 1
H24A H 0.7070 1.0393 0.1035 0.081 Uiso 0.60 1 calc PR A 1
H24B H 0.7029 1.1040 0.1210 0.081 Uiso 0.60 1 calc PR A 1
O3 O 0.6431(6) 1.05707(16) 0.2055(3) 0.0455(12) Uani 0.60 1 d PDU A 1
C25 C 0.6501(9) 1.0985(4) 0.2598(5) 0.069(3) Uani 0.60 1 d PDU A 1
H25A H 0.6065 1.1322 0.2361 0.083 Uiso 0.60 1 calc PR A 1
H25B H 0.7535 1.1067 0.2738 0.083 Uiso 0.60 1 calc PR A 1
C26 C 0.5805(8) 1.0884(4) 0.3296(5) 0.064(2) Uani 0.60 1 d PDU A 1
H26A H 0.6224 1.0551 0.3553 0.077 Uiso 0.60 1 calc PR A 1
H26B H 0.5960 1.1201 0.3643 0.077 Uiso 0.60 1 calc PR A 1
O4 O 0.4341(4) 1.08079(17) 0.3107(2) 0.0438(10) Uani 0.60 1 d PDU A 1
C27 C 0.3661(9) 1.0697(3) 0.3802(4) 0.0530(18) Uani 0.60 1 d PDU A 1
H27A H 0.3923 1.0983 0.4186 0.064 Uiso 0.60 1 calc PR A 1
H27B H 0.3956 1.0332 0.4010 0.064 Uiso 0.60 1 calc PR A 1
C28 C 0.2052(8) 1.0709(2) 0.3566(4) 0.0422(15) Uani 0.60 1 d PDU A 1
H28A H 0.1492 1.0726 0.4016 0.051 Uiso 0.60 1 calc PR A 1
H28B H 0.1808 1.1036 0.3247 0.051 Uiso 0.60 1 calc PR A 1
O5 O 0.1721(6) 1.0222(2) 0.3155(3) 0.0385(11) Uani 0.60 1 d PDU A 1
C29 C 0.0435(7) 1.0232(3) 0.2643(5) 0.057(2) Uani 0.60 1 d PDU A 1
H29A H -0.0364 1.0393 0.2906 0.068 Uiso 0.60 1 calc PR A 1
H29B H 0.0163 0.9848 0.2505 0.068 Uiso 0.60 1 calc PR A 1
C30 C 0.0589(7) 1.0548(2) 0.1942(5) 0.0457(17) Uani 0.60 1 d PDU A 1
H30A H -0.0365 1.0601 0.1658 0.055 Uiso 0.60 1 calc PR A 1
H30B H 0.1020 1.0914 0.2060 0.055 Uiso 0.60 1 calc PR A 1
O1X O 0.0889(14) 1.0118(6) 0.1825(7) 0.102(4) Uiso 0.40 1 d PD A 2
C21X C 0.0856(19) 1.0211(7) 0.1032(8) 0.093(5) Uiso 0.40 1 d PD A 2
H21C H -0.0136 1.0336 0.0867 0.111 Uiso 0.40 1 calc PR A 2
H21D H 0.0980 0.9847 0.0795 0.111 Uiso 0.40 1 calc PR A 2
C22X C 0.186(2) 1.0593(11) 0.069(2) 0.195(15) Uiso 0.40 1 d PD A 2
H22C H 0.1598 1.0653 0.0144 0.234 Uiso 0.40 1 calc PR A 2
H22D H 0.1947 1.0951 0.0956 0.234 Uiso 0.40 1 calc PR A 2
O2X O 0.309(2) 1.0263(7) 0.0827(10) 0.138(7) Uiso 0.40 1 d PD A 2
C23X C 0.433(3) 1.0591(12) 0.0698(15) 0.156(11) Uiso 0.40 1 d PD A 2
H23C H 0.4015 1.0855 0.0293 0.187 Uiso 0.40 1 calc PR A 2
H23D H 0.5038 1.0341 0.0486 0.187 Uiso 0.40 1 calc PR A 2
C24X C 0.514(3) 1.0914(10) 0.1302(15) 0.209(16) Uiso 0.40 1 d PD A 2
H24C H 0.5834 1.1166 0.1082 0.251 Uiso 0.40 1 calc PR A 2
H24D H 0.4466 1.1137 0.1581 0.251 Uiso 0.40 1 calc PR A 2
O3X O 0.5874(19) 1.0537(7) 0.1783(10) 0.138(7) Uiso 0.40 1 d PD A 2
C25X C 0.636(2) 1.0958(9) 0.2284(7) 0.083(6) Uiso 0.40 1 d PD A 2
H25C H 0.6158 1.1316 0.2028 0.099 Uiso 0.40 1 calc PR A 2
H25D H 0.7426 1.0925 0.2372 0.099 Uiso 0.40 1 calc PR A 2
C26X C 0.5754(14) 1.0981(5) 0.3034(6) 0.044(3) Uiso 0.40 1 d PD A 2
H26C H 0.6542 1.1117 0.3397 0.052 Uiso 0.40 1 calc PR A 2
H26D H 0.5004 1.1273 0.2997 0.052 Uiso 0.40 1 calc PR A 2
O4X O 0.5128(9) 1.0518(4) 0.3386(5) 0.066(2) Uiso 0.40 1 d PD A 2
C27X C 0.4253(16) 1.0607(8) 0.3989(8) 0.085(6) Uiso 0.40 1 d PD A 2
H27C H 0.4683 1.0902 0.4320 0.102 Uiso 0.40 1 calc PR A 2
H27D H 0.4220 1.0265 0.4293 0.102 Uiso 0.40 1 calc PR A 2
C28X C 0.2756(18) 1.0766(7) 0.3704(11) 0.085(6) Uiso 0.40 1 d PD A 2
H28C H 0.2209 1.0889 0.4130 0.102 Uiso 0.40 1 calc PR A 2
H28D H 0.2788 1.1075 0.3342 0.102 Uiso 0.40 1 calc PR A 2
O5X O 0.2063(17) 1.0307(7) 0.3345(10) 0.114(7) Uiso 0.40 1 d PD A 2
C29X C 0.0637(17) 1.0420(7) 0.3025(9) 0.084(5) Uiso 0.40 1 d PD A 2
H29C H 0.0223 1.0715 0.3326 0.100 Uiso 0.40 1 calc PR A 2
H29D H 0.0041 1.0086 0.3076 0.100 Uiso 0.40 1 calc PR A 2
C30X C 0.051(4) 1.0590(8) 0.2222(9) 0.154(12) Uiso 0.40 1 d PD A 2
H30C H -0.0497 1.0705 0.2062 0.185 Uiso 0.40 1 calc PR A 2
H30D H 0.1170 1.0900 0.2136 0.185 Uiso 0.40 1 calc PR A 2
O6 O 0.6147(4) 0.88539(17) 0.2016(2) 0.0434(10) Uani 0.60 1 d PD A 1
C31 C 0.7509(7) 0.9119(3) 0.2201(5) 0.0487(18) Uani 0.60 1 d PDU A 1
H31A H 0.7484 0.9503 0.2015 0.058 Uiso 0.60 1 calc PR A 1
H31B H 0.8294 0.8919 0.1971 0.058 Uiso 0.60 1 calc PR A 1
C32 C 0.7744(12) 0.9107(5) 0.3030(5) 0.055(3) Uani 0.60 1 d PDU A 1
H32A H 0.7669 0.8722 0.3210 0.066 Uiso 0.60 1 calc PR A 1
H32B H 0.8729 0.9242 0.3187 0.066 Uiso 0.60 1 calc PR A 1
O7 O 0.6714(4) 0.94375(17) 0.3361(3) 0.0407(11) Uani 0.60 1 d PDU A 1
C33 C 0.6394(9) 0.9230(4) 0.4083(4) 0.0414(18) Uani 0.60 1 d PDU A 1
H33A H 0.5927 0.9523 0.4365 0.050 Uiso 0.60 1 calc PR A 1
H33B H 0.7306 0.9125 0.4376 0.050 Uiso 0.60 1 calc PR A 1
C34 C 0.5406(7) 0.8737(2) 0.4001(5) 0.0375(16) Uani 0.60 1 d PDU A 1
H34A H 0.5831 0.8454 0.3684 0.045 Uiso 0.60 1 calc PR A 1
H34B H 0.5292 0.8574 0.4504 0.045 Uiso 0.60 1 calc PR A 1
O8 O 0.4032(4) 0.89038(14) 0.3660(2) 0.0273(8) Uani 0.60 1 d PDU A 1
C35 C 0.3117(8) 0.8439(4) 0.3510(4) 0.0259(18) Uani 0.60 1 d PDU A 1
H35A H 0.3026 0.8228 0.3981 0.031 Uiso 0.60 1 calc PR A 1
H35B H 0.3536 0.8193 0.3140 0.031 Uiso 0.60 1 calc PR A 1
C36 C 0.1658(5) 0.8639(2) 0.3198(3) 0.0316(12) Uani 0.60 1 d PDU A 1
H36A H 0.0970 0.8326 0.3179 0.038 Uiso 0.60 1 calc PR A 1
H36B H 0.1308 0.8919 0.3546 0.038 Uiso 0.60 1 calc PR A 1
O9 O 0.1660(4) 0.88739(16) 0.2458(2) 0.0303(9) Uani 0.60 1 d PDU A 1
C37 C 0.1512(18) 0.8469(4) 0.1880(4) 0.038(2) Uani 0.60 1 d PDU A 1
H37A H 0.0505 0.8330 0.1825 0.045 Uiso 0.60 1 calc PR A 1
H37B H 0.2165 0.8154 0.2012 0.045 Uiso 0.60 1 calc PR A 1
C38 C 0.1890(9) 0.8722(3) 0.1149(4) 0.044(2) Uani 0.60 1 d PDU A 1
H38A H 0.1745 0.8444 0.0742 0.053 Uiso 0.60 1 calc PR A 1
H38B H 0.1220 0.9032 0.1021 0.053 Uiso 0.60 1 calc PR A 1
O10 O 0.3361(5) 0.89231(16) 0.1175(2) 0.0377(10) Uani 0.60 1 d PDU A 1
C39 C 0.4394(9) 0.8493(4) 0.1086(10) 0.052(4) Uani 0.60 1 d PDU A 1
H39A H 0.4271 0.8342 0.0567 0.062 Uiso 0.60 1 calc PR A 1
H39B H 0.4253 0.8190 0.1447 0.062 Uiso 0.60 1 calc PR A 1
C40 C 0.5880(9) 0.8737(4) 0.1237(4) 0.0509(19) Uani 0.60 1 d PDU A 1
H40A H 0.6614 0.8474 0.1079 0.061 Uiso 0.60 1 calc PR A 1
H40B H 0.5952 0.9080 0.0941 0.061 Uiso 0.60 1 calc PR A 1
O6X O 0.7092(8) 0.9408(3) 0.2536(5) 0.060(2) Uani 0.40 1 d PD A 2
C31X C 0.763(2) 0.9078(8) 0.3145(6) 0.066(6) Uani 0.40 1 d PDU A 2
H31C H 0.8666 0.9158 0.3284 0.079 Uiso 0.40 1 calc PR A 2
H31D H 0.7525 0.8682 0.3020 0.079 Uiso 0.40 1 calc PR A 2
C32X C 0.6735(12) 0.9229(7) 0.3769(9) 0.057(4) Uani 0.40 1 d PDU A 2
H32C H 0.7145 0.9033 0.4227 0.068 Uiso 0.40 1 calc PR A 2
H32D H 0.6883 0.9628 0.3866 0.068 Uiso 0.40 1 calc PR A 2
O7X O 0.5212(9) 0.9135(3) 0.3713(5) 0.068(2) Uani 0.40 1 d PDU A 2
C33X C 0.4841(16) 0.8587(5) 0.3861(8) 0.065(4) Uani 0.40 1 d PDU A 2
H33C H 0.5004 0.8509 0.4408 0.078 Uiso 0.40 1 calc PR A 2
H33D H 0.5443 0.8331 0.3586 0.078 Uiso 0.40 1 calc PR A 2
C34X C 0.3285(18) 0.8515(10) 0.3602(7) 0.069(5) Uani 0.40 1 d PDU A 2
H34C H 0.2943 0.8155 0.3782 0.082 Uiso 0.40 1 calc PR A 2
H34D H 0.2709 0.8809 0.3823 0.082 Uiso 0.40 1 calc PR A 2
O8X O 0.3070(8) 0.8536(3) 0.2808(5) 0.066(2) Uani 0.40 1 d PDU A 2
C35X C 0.1596(10) 0.8547(7) 0.2515(8) 0.066(3) Uani 0.40 1 d PDU A 2
H35C H 0.1164 0.8915 0.2578 0.079 Uiso 0.40 1 calc PR A 2
H35D H 0.1021 0.8268 0.2766 0.079 Uiso 0.40 1 calc PR A 2
C36X C 0.168(3) 0.8412(6) 0.1698(9) 0.056(4) Uani 0.40 1 d PDU A 2
H36C H 0.2360 0.8105 0.1640 0.068 Uiso 0.40 1 calc PR A 2
H36D H 0.0711 0.8302 0.1466 0.068 Uiso 0.40 1 calc PR A 2
O9X O 0.2161(12) 0.8897(4) 0.1347(6) 0.063(3) Uani 0.40 1 d PDU A 2
C37X C 0.2984(13) 0.8788(5) 0.0734(7) 0.060(3) Uani 0.40 1 d PDU A 2
H37C H 0.3090 0.9137 0.0456 0.072 Uiso 0.40 1 calc PR A 2
H37D H 0.2424 0.8532 0.0388 0.072 Uiso 0.40 1 calc PR A 2
C38X C 0.4456(14) 0.8549(6) 0.0904(15) 0.050(5) Uani 0.40 1 d PDU A 2
H38C H 0.4416 0.8238 0.1263 0.060 Uiso 0.40 1 calc PR A 2
H38D H 0.4837 0.8411 0.0435 0.060 Uiso 0.40 1 calc PR A 2
O10X O 0.5370(9) 0.8978(3) 0.1230(5) 0.0528(19) Uani 0.40 1 d PDU A 2
C39X C 0.6761(11) 0.8786(5) 0.1441(7) 0.061(3) Uani 0.40 1 d PDU A 2
H39C H 0.7232 0.8661 0.0991 0.073 Uiso 0.40 1 calc PR A 2
H39D H 0.6718 0.8471 0.1793 0.073 Uiso 0.40 1 calc PR A 2
C40X C 0.7606(14) 0.9250(5) 0.1819(6) 0.059(3) Uani 0.40 1 d PDU A 2
H40C H 0.8634 0.9139 0.1902 0.070 Uiso 0.40 1 calc PR A 2
H40D H 0.7553 0.9573 0.1479 0.070 Uiso 0.40 1 calc PR A 2
C41 C 0.9363(5) 0.0180(2) 0.4872(3) 0.0649(14) Uani 1 1 d . . .
H41A H 0.9130 0.0140 0.4320 0.078 Uiso 1 1 calc R . .
H41B H 0.8503 0.0071 0.5131 0.078 Uiso 1 1 calc R . .
C42 C 0.9735(3) 0.07297(15) 0.50473(18) 0.0322(7) Uani 1 1 d . . .
H42A H 0.9885 0.0770 0.5603 0.039 Uiso 1 1 calc R . .
H42B H 1.0659 0.0819 0.4833 0.039 Uiso 1 1 calc R . .
C43 C 0.8677(5) 0.1104(2) 0.4768(3) 0.0746(15) Uani 1 1 d . . .
H43A H 0.8652 0.1116 0.4216 0.112 Uiso 1 1 calc R . .
H43B H 0.8905 0.1471 0.4975 0.112 Uiso 1 1 calc R . .
H43C H 0.7730 0.0986 0.4919 0.112 Uiso 1 1 calc R . .

loop_
_atom_site_aniso_label
_atom_site_aniso_U_11
_atom_site_aniso_U_22
_atom_site_aniso_U_33
_atom_site_aniso_U_23
_atom_site_aniso_U_13
_atom_site_aniso_U_12
Rb1 0.03450(17) 0.02314(15) 0.03698(18) 0.00008(14) 0.00309(12) 0.00267(13)
C1 0.0374(19) 0.0307(18) 0.053(2) -0.0035(16) 0.0109(17) -0.0005(15)
C2 0.049(2) 0.0353(19) 0.049(2) -0.0005(17) 0.0122(18) -0.0029(16)
C3 0.043(2) 0.0264(17) 0.043(2) 0.0024(15) 0.0002(16) -0.0015(15)
C4 0.044(2) 0.0287(17) 0.040(2) 0.0054(15) -0.0084(16) 0.0030(15)
C5 0.045(2) 0.0256(17) 0.046(2) 0.0014(15) -0.0123(17) 0.0052(15)
C6 0.0382(19) 0.0225(16) 0.048(2) -0.0020(15) -0.0022(16) 0.0064(14)
C7 0.0339(18) 0.0241(16) 0.060(2) -0.0047(16) 0.0027(17) 0.0035(14)
C8 0.040(2) 0.0317(18) 0.051(2) -0.0117(16) 0.0093(17) -0.0007(15)
C9 0.050(2) 0.0295(17) 0.040(2) -0.0122(15) 0.0026(17) 0.0018(16)
C10 0.054(2) 0.039(2) 0.037(2) -0.0072(16) 0.0035(17) -0.0017(17)
C11 0.057(2) 0.039(2) 0.036(2) -0.0033(16) -0.0127(18) -0.0014(18)
C12 0.0378(19) 0.0367(19) 0.043(2) -0.0097(16) -0.0121(16) -0.0038(15)
C13 0.0371(19) 0.0346(19) 0.048(2) -0.0025(16) -0.0161(17) -0.0008(15)
C14 0.0306(18) 0.0349(19) 0.067(3) -0.0072(18) -0.0085(18) -0.0014(15)
C15 0.0330(18) 0.0326(18) 0.056(2) -0.0045(17) -0.0010(16) -0.0067(14)
C16 0.0287(17) 0.0236(16) 0.049(2) -0.0070(15) -0.0036(15) -0.0031(13)
C17 0.047(2) 0.0183(15) 0.0383(19) -0.0010(13) -0.0002(15) -0.0054(14)
C18 0.0311(17) 0.0195(15) 0.051(2) -0.0086(14) -0.0060(15) 0.0030(13)
C19 0.043(2) 0.0241(16) 0.0378(19) -0.0101(14) 0.0022(15) -0.0015(14)
C20 0.043(2) 0.0249(16) 0.041(2) -0.0067(15) -0.0107(16) -0.0045(14)
O1 0.049(3) 0.034(2) 0.035(2) -0.0001(18) -0.011(2) 0.0102(19)
C21 0.087(5) 0.018(3) 0.033(3) 0.002(2) -0.032(3) 0.012(3)
C22 0.090(5) 0.029(4) 0.065(6) 0.003(4) 0.008(4) 0.004(3)
O2 0.086(4) 0.036(3) 0.048(3) 0.008(2) 0.015(2) 0.007(2)
C23 0.053(4) 0.040(3) 0.068(5) 0.041(4) 0.027(3) 0.012(3)
C24 0.068(4) 0.053(4) 0.087(5) 0.026(4) 0.034(4) 0.002(4)
O3 0.046(3) 0.017(2) 0.077(3) 0.012(2) 0.024(3) 0.0004(18)
C25 0.034(4) 0.090(7) 0.082(6) -0.019(5) 0.003(4) -0.029(4)
C26 0.068(5) 0.069(6) 0.052(5) 0.020(4) -0.019(4) -0.028(4)
O4 0.043(2) 0.037(2) 0.051(3) -0.004(2) -0.0040(19) 0.0006(19)
C27 0.069(5) 0.043(4) 0.048(4) -0.025(3) 0.012(4) -0.006(4)
C28 0.066(5) 0.024(3) 0.041(4) -0.001(3) 0.028(3) 0.009(3)
O5 0.035(3) 0.036(3) 0.046(3) 0.007(2) 0.011(2) 0.0092(19)
C29 0.028(3) 0.056(5) 0.085(6) 0.022(4) -0.002(3) -0.004(3)
C30 0.021(3) 0.026(3) 0.090(5) 0.015(3) 0.002(3) 0.012(2)
O6 0.044(2) 0.035(2) 0.052(3) 0.001(2) 0.014(2) 0.0038(19)
C31 0.035(4) 0.025(3) 0.088(5) 0.000(4) 0.016(4) 0.002(3)
C32 0.029(4) 0.038(6) 0.095(6) 0.028(5) -0.002(5) 0.014(4)
O7 0.029(2) 0.024(2) 0.067(3) 0.015(2) -0.006(2) 0.0014(17)
C33 0.036(4) 0.034(4) 0.050(4) 0.003(4) -0.023(3) -0.001(3)
C34 0.036(3) 0.020(3) 0.053(4) 0.013(3) -0.016(3) 0.003(2)
O8 0.0234(18) 0.0142(17) 0.042(2) 0.0043(16) -0.0088(16) -0.0027(16)
C35 0.031(3) 0.017(3) 0.029(4) 0.010(3) 0.003(3) -0.010(3)
C36 0.026(3) 0.031(3) 0.037(3) 0.007(2) 0.002(2) -0.007(2)
O9 0.033(2) 0.0159(18) 0.041(2) -0.0006(17) -0.0043(17) -0.0019(17)
C37 0.036(5) 0.025(4) 0.051(4) -0.004(3) -0.002(4) 0.004(3)
C38 0.070(5) 0.022(4) 0.037(4) -0.008(3) -0.013(4) 0.000(3)
O10 0.062(3) 0.025(2) 0.026(2) -0.0057(17) 0.001(2) -0.0044(19)
C39 0.073(5) 0.030(5) 0.057(9) -0.011(5) 0.033(4) -0.006(3)
C40 0.064(5) 0.040(5) 0.051(5) -0.013(4) 0.020(5) 0.003(4)
O6X 0.050(4) 0.040(4) 0.085(6) 0.001(4) -0.017(4) 0.004(4)
C31X 0.096(12) 0.055(13) 0.045(7) -0.016(8) -0.009(7) -0.011(10)
C32X 0.060(7) 0.032(7) 0.076(11) -0.008(8) -0.013(7) 0.008(5)
O7X 0.090(6) 0.050(4) 0.062(5) 0.008(4) 0.001(4) 0.007(4)
C33X 0.091(9) 0.058(7) 0.047(7) 0.013(6) 0.008(6) -0.015(8)
C34X 0.073(9) 0.075(13) 0.059(8) -0.001(9) 0.011(8) 0.013(8)
O8X 0.055(4) 0.061(5) 0.082(5) 0.007(4) 0.000(4) -0.012(4)
C35X 0.033(5) 0.080(9) 0.085(8) 0.000(8) 0.003(5) -0.007(7)
C36X 0.042(9) 0.034(7) 0.094(8) -0.025(6) 0.010(7) -0.010(6)
O9X 0.068(6) 0.042(6) 0.080(7) -0.009(4) 0.005(5) -0.002(4)
C37X 0.078(7) 0.037(6) 0.066(8) -0.007(6) 0.005(6) -0.002(5)
C38X 0.078(7) 0.033(7) 0.039(10) -0.004(6) 0.009(6) 0.005(6)
O10X 0.072(5) 0.038(4) 0.050(5) 0.002(4) 0.017(4) 0.014(4)
C39X 0.066(7) 0.061(7) 0.059(8) 0.005(6) 0.017(6) 0.016(6)
C40X 0.062(7) 0.045(7) 0.073(9) 0.012(6) 0.030(6) 0.006(5)
C41 0.053(3) 0.097(4) 0.044(2) 0.004(2) 0.000(2) -0.024(3)
C42 0.0218(15) 0.049(2) 0.0250(16) -0.0062(14) -0.0022(12) -0.0136(14)
C43 0.066(3) 0.100(4) 0.059(3) -0.015(3) 0.012(2) -0.033(3)

loop_
_atom_type_symbol
_atom_type_description
_atom_type_scat_dispersion_real
_atom_type_scat_dispersion_imag
_atom_type_scat_source
C C 0.0033 0.0016 'International Tables Vol C Tables 4.2.6.8 and 6.1.1.4'
H H 0.0000 0.0000 'International Tables Vol C Tables 4.2.6.8 and 6.1.1.4'
O O 0.0106 0.0060 'International Tables Vol C Tables 4.2.6.8 and 6.1.1.4'
Rb Rb -0.9393 2.9676 'International Tables Vol C Tables 4.2.6.8 and 6.1.1.4'

loop_
_geom_angle_atom_site_label_1
_geom_angle_atom_site_label_2
_geom_angle_atom_site_label_3
_geom_angle
_geom_angle_site_symmetry_1
_geom_angle_site_symmetry_3
O10 Rb1 O4X 168.9(2) . .
O10 Rb1 O3X 107.5(3) . .
O4X Rb1 O3X 62.3(4) . .
O10 Rb1 O7X 110.22(18) . .
O4X Rb1 O7X 72.4(2) . .
O3X Rb1 O7X 114.4(4) . .
O10 Rb1 O5 122.02(15) . .
O4X Rb1 O5 67.9(2) . .
O3X Rb1 O5 109.7(4) . .
O7X Rb1 O5 92.6(2) . .
O10 Rb1 O1 78.84(12) . .
O4X Rb1 O1 104.6(2) . .
O3X Rb1 O1 88.9(4) . .
O7X Rb1 O1 149.3(2) . .
O5 Rb1 O1 59.46(14) . .
O10 Rb1 O6X 93.84(19) . .
O4X Rb1 O6X 78.0(2) . .
O3X Rb1 O6X 66.5(4) . .
O7X Rb1 O6X 59.4(2) . .
O5 Rb1 O6X 141.6(2) . .
O1 Rb1 O6X 151.12(18) . .
O10 Rb1 O2 69.75(12) . .
O4X Rb1 O2 102.53(19) . .
O3X Rb1 O2 44.4(4) . .
O7X Rb1 O2 151.0(2) . .
O5 Rb1 O2 112.34(14) . .
O1 Rb1 O2 59.63(14) . .
O6X Rb1 O2 91.56(19) . .
O10 Rb1 O6 59.71(13) . .
O4X Rb1 O6 113.4(2) . .
O3X Rb1 O6 89.0(4) . .
O7X Rb1 O6 67.92(18) . .
O5 Rb1 O6 157.64(13) . .
O1 Rb1 O6 135.57(12) . .
O6X Rb1 O6 35.88(17) . .
O2 Rb1 O6 89.50(13) . .
O10 Rb1 O9 59.48(12) . .
O4X Rb1 O9 131.44(18) . .
O3X Rb1 O9 162.4(4) . .
O7X Rb1 O9 82.42(18) . .
O5 Rb1 O9 72.64(13) . .
O1 Rb1 O9 77.33(12) . .
O6X Rb1 O9 123.00(17) . .
O2 Rb1 O9 118.19(13) . .
O6 Rb1 O9 93.26(11) . .
O10 Rb1 O10X 37.02(18) . .
O4X Rb1 O10X 132.8(2) . .
O3X Rb1 O10X 83.0(4) . .
O7X Rb1 O10X 97.1(2) . .
O5 Rb1 O10X 159.0(2) . .
O1 Rb1 O10X 105.76(17) . .
O6X Rb1 O10X 58.3(2) . .
O2 Rb1 O10X 64.78(18) . .
O6 Rb1 O10X 30.10(17) . .
O9 Rb1 O10X 90.22(18) . .
O10 Rb1 O5X 131.3(3) . .
O4X Rb1 O5X 58.9(3) . .
O3X Rb1 O5X 105.1(5) . .
O7X Rb1 O5X 87.3(4) . .
O5 Rb1 O5X 9.4(3) . .
O1 Rb1 O5X 66.6(3) . .
O6X Rb1 O5X 132.5(3) . .
O2 Rb1 O5X 115.1(4) . .
O6 Rb1 O5X 155.0(3) . .
O9 Rb1 O5X 79.6(3) . .
O10X Rb1 O5X 168.3(3) . .
C2 C1 C15 121.5(3) . .
C2 C1 H1 119.2 . .
C15 C1 H1 119.2 . .
C1 C2 C3 123.4(4) . .
C1 C2 H2 118.3 . .
C3 C2 H2 118.3 . .
C17 C3 C4 114.7(3) . .
C17 C3 C2 112.9(3) . .
C4 C3 C2 131.1(4) . .
C3 C4 C5 121.9(3) . .
C3 C4 H4 119.0 . .
C5 C4 H4 119.0 . .
C6 C5 C4 122.2(3) . .
C6 C5 H5 118.9 . .
C4 C5 H5 118.9 . .
C18 C6 C5 114.6(3) . .
C18 C6 C7 113.7(3) . .
C5 C6 C7 130.1(3) . .
C8 C7 C6 122.5(3) . .
C8 C7 H7 118.8 . .
C6 C7 H7 118.8 . .
C7 C8 C9 122.2(3) . .
C7 C8 H8 118.9 . .
C9 C8 H8 118.9 . .
C19 C9 C10 113.9(3) . .
C19 C9 C8 114.0(3) . .
C10 C9 C8 130.7(4) . .
C9 C10 C11 122.2(4) . .
C9 C10 H10 118.9 . .
C11 C10 H10 118.9 . .
C12 C11 C10 122.4(3) . .
C12 C11 H11 118.8 . .
C10 C11 H11 118.8 . .
C20 C12 C11 113.9(3) . .
C20 C12 C13 113.4(4) . .
C11 C12 C13 131.5(4) . .
C14 C13 C12 122.8(3) . .
C14 C13 H13 118.6 . .
C12 C13 H13 118.6 . .
C13 C14 C15 122.6(3) . .
C13 C14 H14 118.7 . .
C15 C14 H14 118.7 . .
C16 C15 C1 114.5(3) . .
C16 C15 C14 112.8(4) . .
C1 C15 C14 131.0(4) . .
C20 C16 C15 124.0(3) . .
C20 C16 C17 107.9(3) . .
C15 C16 C17 121.9(3) . .
C3 C17 C16 124.2(3) . .
C3 C17 C18 122.5(3) . .
C16 C17 C18 107.5(3) . .
C6 C18 C19 123.6(3) . .
C6 C18 C17 123.2(3) . .
C19 C18 C17 107.8(3) . .
C20 C19 C9 123.6(3) . .
C20 C19 C18 107.9(3) . .
C9 C19 C18 122.6(3) . .
C16 C20 C19 108.9(3) . .
C16 C20 C12 123.1(3) . .
C19 C20 C12 122.7(4) . .
C30 O1 C21 111.4(4) . .
C30 O1 Rb1 116.6(4) . .
C21 O1 Rb1 117.4(3) . .
O1 C21 C22 108.1(5) . .
O1 C21 H21A 110.1 . .
C22 C21 H21A 110.1 . .
O1 C21 H21B 110.1 . .
C22 C21 H21B 110.1 . .
H21A C21 H21B 108.4 . .
O2 C22 C21 116.1(7) . .
O2 C22 H22A 108.3 . .
C21 C22 H22A 108.3 . .
O2 C22 H22B 108.3 . .
C21 C22 H22B 108.3 . .
H22A C22 H22B 107.4 . .
C22 O2 C23 115.3(5) . .
C22 O2 Rb1 107.2(5) . .
C23 O2 Rb1 117.7(4) . .
O2 C23 C24 111.3(5) . .
O2 C23 H23A 109.4 . .
C24 C23 H23A 109.4 . .
O2 C23 H23B 109.4 . .
C24 C23 H23B 109.4 . .
H23A C23 H23B 108.0 . .
O3 C24 C23 111.2(6) . .
O3 C24 H24A 109.4 . .
C23 C24 H24A 109.4 . .
O3 C24 H24B 109.4 . .
C23 C24 H24B 109.4 . .
H24A C24 H24B 108.0 . .
C25 O3 C24 122.0(6) . .
C25 O3 Rb1 111.2(4) . .
C24 O3 Rb1 112.9(4) . .
O3 C25 C26 117.8(7) . .
O3 C25 H25A 107.9 . .
C26 C25 H25A 107.9 . .
O3 C25 H25B 107.9 . .
C26 C25 H25B 107.9 . .
H25A C25 H25B 107.2 . .
O4 C26 C25 107.9(6) . .
O4 C26 H26A 110.1 . .
C25 C26 H26A 110.1 . .
O4 C26 H26B 110.1 . .
C25 C26 H26B 110.1 . .
H26A C26 H26B 108.4 . .
C26 O4 C27 107.6(6) . .
C26 O4 Rb1 107.0(5) . .
C27 O4 Rb1 100.0(3) . .
O4 C27 C28 104.3(6) . .
O4 C27 H27A 110.9 . .
C28 C27 H27A 110.9 . .
O4 C27 H27B 110.9 . .
C28 C27 H27B 110.9 . .
H27A C27 H27B 108.9 . .
O5 C28 C27 107.1(5) . .
O5 C28 H28A 110.3 . .
C27 C28 H28A 110.3 . .
O5 C28 H28B 110.3 . .
C27 C28 H28B 110.3 . .
H28A C28 H28B 108.6 . .
C28 O5 C29 116.6(5) . .
C28 O5 Rb1 118.7(4) . .
C29 O5 Rb1 107.0(4) . .
O5 C29 C30 114.1(5) . .
O5 C29 Rb1 50.7(3) . .
C30 C29 Rb1 85.1(4) . .
O5 C29 H29A 108.7 . .
C30 C29 H29A 108.7 . .
Rb1 C29 H29A 159.3 . .
O5 C29 H29B 108.7 . .
C30 C29 H29B 108.7 . .
Rb1 C29 H29B 81.1 . .
H29A C29 H29B 107.6 . .
O1 C30 C29 105.8(5) . .
O1 C30 H30A 110.6 . .
C29 C30 H30A 110.6 . .
O1 C30 H30B 110.6 . .
C29 C30 H30B 110.6 . .
H30A C30 H30B 108.7 . .
C30X O1X C21X 112.4(13) . .
C30X O1X Rb1 112.4(14) . .
C21X O1X Rb1 107.0(10) . .
O1X C21X C22X 123(2) . .
O1X C21X H21C 106.6 . .
C22X C21X H21C 106.6 . .
O1X C21X H21D 106.6 . .
C22X C21X H21D 106.6 . .
H21C C21X H21D 106.6 . .
O2X C22X C21X 95.8(16) . .
O2X C22X H22C 112.6 . .
C21X C22X H22C 112.6 . .
O2X C22X H22D 112.6 . .
C21X C22X H22D 112.6 . .
H22C C22X H22D 110.1 . .
C22X O2X C23X 108(2) . .
C22X O2X Rb1 124.5(17) . .
C23X O2X Rb1 103.0(16) . .
O2X C23X C24X 123(2) . .
O2X C23X H23C 106.6 . .
C24X C23X H23C 106.6 . .
O2X C23X H23D 106.6 . .
C24X C23X H23D 106.6 . .
H23C C23X H23D 106.5 . .
O3X C24X C23X 107(2) . .
C23X C24X C25X 151(2) . .
O3X C24X H24C 110.3 . .
C23X C24X H24C 110.3 . .
C25X C24X H24C 88.4 . .
O3X C24X H24D 110.3 . .
C23X C24X H24D 110.3 . .
C25X C24X H24D 82.5 . .
H24C C24X H24D 108.6 . .
C24X O3X C25X 91.5(16) . .
C24X O3X Rb1 113.5(17) . .
C25X O3X Rb1 117.4(12) . .
O3X C25X C26X 117.9(15) . .
C26X C25X C24X 123.5(16) . .
O3X C25X H25C 107.8 . .
C26X C25X H25C 107.8 . .
C24X C25X H25C 64.8 . .
O3X C25X H25D 107.8 . .
C26X C25X H25D 107.8 . .
C24X C25X H25D 128.2 . .
H25C C25X H25D 107.2 . .
O4X C26X C25X 123.9(12) . .
O4X C26X H26C 106.4 . .
C25X C26X H26C 106.4 . .
O4X C26X H26D 106.4 . .
C25X C26X H26D 106.4 . .
H26C C26X H26D 106.4 . .
C27X O4X C26X 119.4(11) . .
C27X O4X Rb1 113.0(9) . .
C26X O4X Rb1 114.1(7) . .
O4X C27X C28X 111.1(14) . .
O4X C27X H27C 109.4 . .
C28X C27X H27C 109.4 . .
O4X C27X H27D 109.4 . .
C28X C27X H27D 109.4 . .
H27C C27X H27D 108.0 . .
O5X C28X C27X 109.0(15) . .
O5X C28X H28C 109.9 . .
C27X C28X H28C 109.9 . .
O5X C28X H28D 109.9 . .
C27X C28X H28D 109.9 . .
H28C C28X H28D 108.3 . .
C28X O5X C29X 113.7(15) . .
C28X O5X Rb1 112.5(12) . .
C29X O5X Rb1 116.2(11) . .
O5X C29X C30X 116.0(19) . .
O5X C29X H29C 108.3 . .
C30X C29X H29C 108.3 . .
O5X C29X H29D 108.3 . .
C30X C29X H29D 108.3 . .
H29C C29X H29D 107.4 . .
O1X C30X C29X 104.6(15) . .
O1X C30X H30C 110.8 . .
C29X C30X H30C 110.8 . .
O1X C30X H30D 110.8 . .
C29X C30X H30D 110.8 . .
H30C C30X H30D 108.9 . .
C40 O6 C31 113.3(6) . .
C40 O6 Rb1 105.7(4) . .
C31 O6 Rb1 103.9(4) . .
O6 C31 C32 106.1(8) . .
O6 C31 H31A 110.5 . .
C32 C31 H31A 110.5 . .
O6 C31 H31B 110.5 . .
C32 C31 H31B 110.5 . .
H31A C31 H31B 108.7 . .
O7 C32 C31 110.8(6) . .
O7 C32 H32A 109.5 . .
C31 C32 H32A 109.5 . .
O7 C32 H32B 109.5 . .
C31 C32 H32B 109.5 . .
H32A C32 H32B 108.1 . .
C32 O7 C33 111.7(7) . .
C32 O7 Rb1 115.4(5) . .
C33 O7 Rb1 112.3(4) . .
O7 C33 C34 111.2(6) . .
O7 C33 H33A 109.4 . .
C34 C33 H33A 109.4 . .
O7 C33 H33B 109.4 . .
C34 C33 H33B 109.4 . .
H33A C33 H33B 108.0 . .
O8 C34 C33 109.3(5) . .
O8 C34 H34A 109.8 . .
C33 C34 H34A 109.8 . .
O8 C34 H34B 109.8 . .
C33 C34 H34B 109.8 . .
H34A C34 H34B 108.3 . .
C35 O8 C34 110.7(5) . .
C35 O8 Rb1 113.2(3) . .
C34 O8 Rb1 117.5(4) . .
O8 C35 C36 108.6(6) . .
O8 C35 H35A 110.0 . .
C36 C35 H35A 110.0 . .
O8 C35 H35B 110.0 . .
C36 C35 H35B 110.0 . .
H35A C35 H35B 108.4 . .
O9 C36 C35 113.5(5) . .
O9 C36 H36A 108.9 . .
C35 C36 H36A 108.9 . .
O9 C36 H36B 108.9 . .
C35 C36 H36B 108.9 . .
H36A C36 H36B 107.7 . .
C37 O9 C36 112.4(5) . .
C37 O9 Rb1 116.6(6) . .
C36 O9 Rb1 112.5(3) . .
O9 C37 C38 109.0(6) . .
O9 C37 H37A 109.9 . .
C38 C37 H37A 109.9 . .
O9 C37 H37B 109.9 . .
C38 C37 H37B 109.9 . .
H37A C37 H37B 108.3 . .
O10 C38 C37 113.4(8) . .
O10 C38 H38A 108.9 . .
C37 C38 H38A 108.9 . .
O10 C38 H38B 108.9 . .
C37 C38 H38B 108.9 . .
H38A C38 H38B 107.7 . .
C39 O10 C38 112.8(6) . .
C39 O10 Rb1 117.5(6) . .
C38 O10 Rb1 112.7(4) . .
O10 C39 C40 107.7(7) . .
O10 C39 H39A 110.2 . .
C40 C39 H39A 110.2 . .
O10 C39 H39B 110.2 . .
C40 C39 H39B 110.2 . .
H39A C39 H39B 108.5 . .
O6 C40 C39 109.8(8) . .
O6 C40 H40A 109.7 . .
C39 C40 H40A 109.7 . .
O6 C40 H40B 109.7 . .
C39 C40 H40B 109.7 . .
H40A C40 H40B 108.2 . .
C31X O6X C40X 113.9(10) . .
C31X O6X Rb1 120.2(9) . .
C40X O6X Rb1 110.7(7) . .
O6X C31X C32X 104.4(13) . .
O6X C31X H31C 110.9 . .
C32X C31X H31C 110.9 . .
O6X C31X H31D 110.9 . .
C32X C31X H31D 110.9 . .
H31C C31X H31D 108.9 . .
O7X C32X C31X 121.3(14) . .
O7X C32X H32C 107.0 . .
C31X C32X H32C 107.0 . .
O7X C32X H32D 107.0 . .
C31X C32X H32D 107.0 . .
H32C C32X H32D 106.7 . .
C33X O7X C32X 113.3(12) . .
C33X O7X Rb1 120.9(8) . .
C32X O7X Rb1 107.2(9) . .
O7X C33X C34X 107.5(14) . .
O7X C33X H33C 110.2 . .
C34X C33X H33C 110.2 . .
O7X C33X H33D 110.2 . .
C34X C33X H33D 110.2 . .
H33C C33X H33D 108.5 . .
O8X C34X C33X 110.9(13) . .
O8X C34X H34C 109.4 . .
C33X C34X H34C 109.4 . .
O8X C34X H34D 109.4 . .
C33X C34X H34D 109.4 . .
H34C C34X H34D 108.0 . .
C34X O8X C35X 114.8(10) . .
C34X O8X Rb1 106.2(11) . .
C35X O8X Rb1 99.8(8) . .
O8X C35X C36X 103.3(15) . .
O8X C35X H35C 111.1 . .
C36X C35X H35C 111.1 . .
O8X C35X H35D 111.1 . .
C36X C35X H35D 111.1 . .
H35C C35X H35D 109.1 . .
O9X C36X C35X 106.8(12) . .
O9X C36X H36C 110.4 . .
C35X C36X H36C 110.4 . .
O9X C36X H36D 110.4 . .
C35X C36X H36D 110.4 . .
H36C C36X H36D 108.6 . .
C37X O9X C36X 113.4(11) . .
C37X O9X Rb1 105.0(8) . .
C36X O9X Rb1 116.7(10) . .
O9X C37X C38X 117.5(14) . .
O9X C37X H37C 107.9 . .
C38X C37X H37C 107.9 . .
O9X C37X H37D 107.9 . .
C38X C37X H37D 107.9 . .
H37C C37X H37D 107.2 . .
O10X C38X C37X 107.5(11) . .
O10X C38X H38C 110.2 . .
C37X C38X H38C 110.2 . .
O10X C38X H38D 110.2 . .
C37X C38X H38D 110.2 . .
H38C C38X H38D 108.5 . .
C39X O10X C38X 111.7(9) . .
C39X O10X Rb1 116.5(7) . .
C38X O10X Rb1 114.8(9) . .
O10X C39X C40X 107.9(10) . .
O10X C39X H39C 110.1 . .
C40X C39X H39C 110.1 . .
O10X C39X H39D 110.1 . .
C40X C39X H39D 110.1 . .
H39C C39X H39D 108.4 . .
O6X C40X C39X 113.3(9) . .
O6X C40X H40C 108.9 . .
C39X C40X H40C 108.9 . .
O6X C40X H40D 108.9 . .
C39X C40X H40D 108.9 . .
H40C C40X H40D 107.7 . .
C42 C41 C41 108.1(4) . 3_756
C42 C41 H41A 110.1 . .
C41 C41 H41A 110.1 3_756 .
C42 C41 H41B 110.1 . .
C41 C41 H41B 110.1 3_756 .
H41A C41 H41B 108.4 . .
C43 C42 C41 112.6(3) . .
C43 C42 H42A 109.1 . .
C41 C42 H42A 109.1 . .
C43 C42 H42B 109.1 . .
C41 C42 H42B 109.1 . .
H42A C42 H42B 107.8 . .
C42 C43 H43A 109.5 . .
C42 C43 H43B 109.5 . .
H43A C43 H43B 109.5 . .
C42 C43 H43C 109.5 . .
H43A C43 H43C 109.5 . .
H43B C43 H43C 109.5 . .

loop_
_geom_bond_atom_site_label_1
_geom_bond_atom_site_label_2
_geom_bond_distance
_geom_bond_site_symmetry_2
Rb1 O10 2.835(4) .
Rb1 O4X 2.851(9) .
Rb1 O3X 2.915(18) .
Rb1 O7X 2.917(8) .
Rb1 O5 2.935(5) .
Rb1 O1 2.935(4) .
Rb1 O6X 2.944(8) .
Rb1 O2 2.946(5) .
Rb1 O6 2.948(4) .
Rb1 O9 2.964(4) .
Rb1 O10X 3.007(8) .
Rb1 O5X 3.008(19) .
C1 C2 1.411(5) .
C1 C15 1.432(5) .
C1 H1 0.9500 .
C2 C3 1.435(5) .
C2 H2 0.9500 .
C3 C17 1.398(5) .
C3 C4 1.429(5) .
C4 C5 1.431(5) .
C4 H4 0.9500 .
C5 C6 1.416(5) .
C5 H5 0.9500 .
C6 C18 1.400(5) .
C6 C7 1.434(5) .
C7 C8 1.409(5) .
C7 H7 0.9500 .
C8 C9 1.435(5) .
C8 H8 0.9500 .
C9 C19 1.408(5) .
C9 C10 1.410(5) .
C10 C11 1.433(6) .
C10 H10 0.9500 .
C11 C12 1.418(6) .
C11 H11 0.9500 .
C12 C20 1.410(5) .
C12 C13 1.425(5) .
C13 C14 1.412(6) .
C13 H13 0.9500 .
C14 C15 1.434(5) .
C14 H14 0.9500 .
C15 C16 1.412(5) .
C16 C20 1.395(5) .
C16 C17 1.417(5) .
C17 C18 1.422(5) .
C18 C19 1.409(5) .
C19 C20 1.405(5) .
O1 C30 1.431(7) .
O1 C21 1.450(7) .
C21 C22 1.487(8) .
C21 H21A 0.9900 .
C21 H21B 0.9900 .
C22 O2 1.412(8) .
C22 H22A 0.9900 .
C22 H22B 0.9900 .
O2 C23 1.414(7) .
C23 C24 1.470(8) .
C23 H23A 0.9900 .
C23 H23B 0.9900 .
C24 O3 1.439(7) .
C24 H24A 0.9900 .
C24 H24B 0.9900 .
O3 C25 1.391(8) .
C25 C26 1.465(8) .
C25 H25A 0.9900 .
C25 H25B 0.9900 .
C26 O4 1.384(7) .
C26 H26A 0.9900 .
C26 H26B 0.9900 .
O4 C27 1.457(7) .
C27 C28 1.517(8) .
C27 H27A 0.9900 .
C27 H27B 0.9900 .
C28 O5 1.411(7) .
C28 H28A 0.9900 .
C28 H28B 0.9900 .
O5 C29 1.439(7) .
C29 C30 1.479(8) .
C29 H29A 0.9900 .
C29 H29B 0.9900 .
C30 H30A 0.9900 .
C30 H30B 0.9900 .
O1X C30X 1.405(10) .
O1X C21X 1.424(9) .
C21X C22X 1.478(10) .
C21X H21C 0.9900 .
C21X H21D 0.9900 .
C22X O2X 1.403(10) .
C22X H22C 0.9900 .
C22X H22D 0.9900 .
O2X C23X 1.430(10) .
C23X C24X 1.482(10) .
C23X H23C 0.9900 .
C23X H23D 0.9900 .
C24X O3X 1.391(10) .
C24X H24C 0.9900 .
C24X H24D 0.9900 .
O3X C25X 1.405(9) .
C25X C26X 1.490(9) .
C25X H25C 0.9900 .
C25X H25D 0.9900 .
C26X O4X 1.431(8) .
C26X H26C 0.9900 .
C26X H26D 0.9900 .
O4X C27X 1.412(9) .
C27X C28X 1.489(9) .
C27X H27C 0.9900 .
C27X H27D 0.9900 .
C28X O5X 1.412(9) .
C28X H28C 0.9900 .
C28X H28D 0.9900 .
O5X C29X 1.422(9) .
C29X C30X 1.481(10) .
C29X H29C 0.9900 .
C29X H29D 0.9900 .
C30X H30C 0.9900 .
C30X H30D 0.9900 .
O6 C40 1.413(7) .
O6 C31 1.431(7) .
C31 C32 1.470(8) .
C31 H31A 0.9900 .
C31 H31B 0.9900 .
C32 O7 1.412(7) .
C32 H32A 0.9900 .
C32 H32B 0.9900 .
O7 C33 1.432(7) .
C33 C34 1.506(8) .
C33 H33A 0.9900 .
C33 H33B 0.9900 .
C34 O8 1.424(6) .
C34 H34A 0.9900 .
C34 H34B 0.9900 .
O8 C35 1.424(7) .
C35 C36 1.500(7) .
C35 H35A 0.9900 .
C35 H35B 0.9900 .
C36 O9 1.433(6) .
C36 H36A 0.9900 .
C36 H36B 0.9900 .
O9 C37 1.421(7) .
C37 C38 1.502(8) .
C37 H37A 0.9900 .
C37 H37B 0.9900 .
C38 O10 1.446(7) .
C38 H38A 0.9900 .
C38 H38B 0.9900 .
O10 C39 1.434(8) .
C39 C40 1.504(8) .
C39 H39A 0.9900 .
C39 H39B 0.9900 .
C40 H40A 0.9900 .
C40 H40B 0.9900 .
O6X C31X 1.405(9) .
O6X C40X 1.446(8) .
C31X C32X 1.485(9) .
C31X H31C 0.9900 .
C31X H31D 0.9900 .
C32X O7X 1.425(9) .
C32X H32C 0.9900 .
C32X H32D 0.9900 .
O7X C33X 1.402(9) .
C33X C34X 1.489(10) .
C33X H33C 0.9900 .
C33X H33D 0.9900 .
C34X O8X 1.409(10) .
C34X H34C 0.9900 .
C34X H34D 0.9900 .
O8X C35X 1.423(8) .
C35X C36X 1.494(9) .
C35X H35C 0.9900 .
C35X H35D 0.9900 .
C36X O9X 1.422(9) .
C36X H36C 0.9900 .
C36X H36D 0.9900 .
O9X C37X 1.405(9) .
C37X C38X 1.490(9) .
C37X H37C 0.9900 .
C37X H37D 0.9900 .
C38X O10X 1.434(9) .
C38X H38C 0.9900 .
C38X H38D 0.9900 .
O10X C39X 1.395(8) .
C39X C40X 1.498(9) .
C39X H39C 0.9900 .
C39X H39D 0.9900 .
C40X H40C 0.9900 .
C40X H40D 0.9900 .
C41 C42 1.405(6) .
C41 C41 1.510(10) 3_756
C41 H41A 0.9900 .
C41 H41B 0.9900 .
C42 C43 1.397(6) .
C42 H42A 0.9900 .
C42 H42B 0.9900 .
C43 H43A 0.9800 .
C43 H43B 0.9800 .
C43 H43C 0.9800 .
